data_7053793
loop_
_publ_author_name
'Lama\<c, Martin'
'C\'isa\<rov\'a, Ivana'
'\<St\<epni\<cka, Petr'

_publ_section_title
;
 Preparation, coordination and catalytic use of planar-chiral
 monocarboxylated dppf analogues
;
_journal_issue 7
_journal_name_full 'New Journal of Chemistry'
_journal_page_first 1549
_journal_paper_doi 10.1039/b901262a
_journal_volume 33
_journal_year 2009
_chemical_formula_moiety 'C36 H30 Fe O2 P2'
_chemical_formula_sum 'C36 H30 Fe O2 P2'
_chemical_formula_weight 612.39
_chemical_name_common 'methyl (Rp)-1',2-bis(diphenylphosphino)ferrocene-1-carboxylate'
_chemical_name_systematic
;
methyl (Rp)-1',2-bis(diphenylphosphino)ferrocene-1-carboxylate
;
_space_group_IT_number 4
_symmetry_cell_setting monoclinic
_symmetry_space_group_name_Hall 'P 2yb'
_symmetry_space_group_name_H-M 'P 1 21 1'
_atom_sites_solution_hydrogens geom
_atom_sites_solution_primary direct
_atom_sites_solution_secondary difmap
_audit_creation_method SHELXL-97
_cell_angle_alpha 90.00
_cell_angle_beta 94.440(1)
_cell_angle_gamma 90.00
_cell_formula_units_Z 2
_cell_length_a 9.0257(2)
_cell_length_b 17.9691(3)
_cell_length_c 9.0278(2)
_cell_measurement_reflns_used 3401
_cell_measurement_temperature 150(2)
_cell_measurement_theta_max 27.48
_cell_measurement_theta_min 0.41
_cell_volume 1459.77(5)
_computing_cell_refinement 'HKL Scalepack (Otwinowski & Minor, 1997)'
_computing_data_collection 'Collect (Nonius BV, 1997-2000)'
_computing_data_reduction 'HKL Denzo and Scalepack (Otwinowski & Minor, 1997)'
_computing_molecular_graphics 'PLATON (Spek, 2007)'
_computing_structure_refinement 'SHELXL-97 (Sheldrick, 1997)'
_computing_structure_solution 'SIR97 (Altomare et al., 1994)'
_diffrn_ambient_temperature 150(2)
_diffrn_detector_area_resol_mean 9.091
_diffrn_measured_fraction_theta_full 0.994
_diffrn_measured_fraction_theta_max 0.994
_diffrn_measurement_device_type KappaCCD
_diffrn_measurement_method '\w and \p scans to fill the Ewald sphere'
_diffrn_radiation_monochromator 'horizontally mounted graphite crystal'
_diffrn_radiation_source 'fine-focus sealed tube'
_diffrn_radiation_type MoK\a
_diffrn_radiation_wavelength 0.71073
_diffrn_reflns_av_R_equivalents 0.036
_diffrn_reflns_av_sigmaI/netI 0.0257
_diffrn_reflns_limit_h_max 11
_diffrn_reflns_limit_h_min -11
_diffrn_reflns_limit_k_max 23
_diffrn_reflns_limit_k_min -23
_diffrn_reflns_limit_l_max 11
_diffrn_reflns_limit_l_min -11
_diffrn_reflns_number 22122
_diffrn_reflns_theta_full 27.48
_diffrn_reflns_theta_max 27.48
_diffrn_reflns_theta_min 2.26
_diffrn_standards_number 0
_exptl_absorpt_coefficient_mu 0.659
_exptl_absorpt_correction_type none
_exptl_crystal_colour orange
_exptl_crystal_density_diffrn 1.393
_exptl_crystal_density_method 'not measured'
_exptl_crystal_description prism
_exptl_crystal_F_000 636
_exptl_crystal_size_max 0.50
_exptl_crystal_size_mid 0.43
_exptl_crystal_size_min 0.40
_refine_diff_density_max 0.566
_refine_diff_density_min -0.522
_refine_diff_density_rms 0.125
_refine_ls_abs_structure_details 'Flack H D (1983), Acta Cryst. A39, 876-881'
_refine_ls_abs_structure_Flack 0.024(10)
_refine_ls_extinction_method none
_refine_ls_goodness_of_fit_ref 1.102
_refine_ls_hydrogen_treatment constr
_refine_ls_matrix_type full
_refine_ls_number_parameters 371
_refine_ls_number_reflns 6607
_refine_ls_number_restraints 1
_refine_ls_restrained_S_all 1.102
_refine_ls_R_factor_all 0.0314
_refine_ls_R_factor_gt 0.0288
_refine_ls_shift/su_max 0.000
_refine_ls_shift/su_mean 0.000
_refine_ls_structure_factor_coef Fsqd
_refine_ls_weighting_details 'calc w=1/[\s^2^(Fo^2^)+(0.0495P)^2^+0.3037P] where P=(Fo^2^+2Fc^2^)/3'
_refine_ls_weighting_scheme calc
_refine_ls_wR_factor_gt 0.0811
_refine_ls_wR_factor_ref 0.0830
_reflns_number_gt 6300
_reflns_number_total 6607
_reflns_threshold_expression >2sigma(I)
_cod_data_source_file b901262asup1.cif
_cod_data_source_block ml290
_cod_original_sg_symbol_H-M P21
_cod_database_code 7053793

loop_
_symmetry_equiv_pos_as_xyz
'x, y, z'
'-x, y+1/2, -z'

loop_
_atom_site_label
_atom_site_type_symbol
_atom_site_fract_x
_atom_site_fract_y
_atom_site_fract_z
_atom_site_U_iso_or_equiv
_atom_site_adp_type
_atom_site_occupancy
_atom_site_symmetry_multiplicity
_atom_site_calc_flag
_atom_site_refinement_flags
Fe Fe -0.00681(3) 0.23770(2) 0.23874(3) 0.02098(7) Uani 1 1 d .
P1 P 0.10849(6) 0.37028(3) 0.49307(6) 0.02245(11) Uani 1 1 d .
P2 P -0.11924(5) 0.10490(3) -0.01582(6) 0.02309(11) Uani 1 1 d .
O1 O 0.41112(18) 0.21065(10) 0.2434(2) 0.0458(4) Uani 1 1 d .
O2 O 0.38042(17) 0.31465(10) 0.37350(19) 0.0384(4) Uani 1 1 d .
C1 C 0.1886(2) 0.22809(12) 0.3640(2) 0.0259(4) Uani 1 1 d .
C2 C 0.0852(2) 0.27240(12) 0.4427(2) 0.0230(4) Uani 1 1 d .
C3 C -0.0399(2) 0.22525(12) 0.4596(2) 0.0276(5) Uani 1 1 d .
H3 H -0.1247 0.2386 0.5055 0.033 Uiso 1 1 calc R
C4 C -0.0142(3) 0.15459(13) 0.3952(2) 0.0333(5) Uani 1 1 d .
H4 H -0.0789 0.1143 0.3927 0.040 Uiso 1 1 calc R
C5 C 0.1254(3) 0.15599(12) 0.3360(2) 0.0316(5) Uani 1 1 d .
H5 H 0.1688 0.1170 0.2873 0.038 Uiso 1 1 calc R
C6 C -0.0971(2) 0.20286(12) 0.0347(2) 0.0230(4) Uani 1 1 d .
C7 C 0.0254(2) 0.25171(12) 0.0185(2) 0.0250(4) Uani 1 1 d .
H7 H 0.1113 0.2399 -0.0272 0.030 Uiso 1 1 calc R
C8 C -0.0057(2) 0.32141(12) 0.0837(2) 0.0278(4) Uani 1 1 d .
H8 H 0.0560 0.3629 0.0879 0.033 Uiso 1 1 calc R
C9 C -0.1474(2) 0.31654(13) 0.1412(2) 0.0286(4) Uani 1 1 d .
H9 H -0.1949 0.3544 0.1893 0.034 Uiso 1 1 calc R
C10 C -0.2044(2) 0.24328(14) 0.1124(2) 0.0263(4) Uani 1 1 d .
H10 H -0.2949 0.2250 0.1393 0.032 Uiso 1 1 calc R
C11 C 0.3362(2) 0.24863(12) 0.3175(2) 0.0293(4) Uani 1 1 d .
C12 C 0.2184(2) 0.36363(12) 0.6730(2) 0.0227(4) Uani 1 1 d .
C13 C 0.2938(2) 0.29982(13) 0.7231(2) 0.0279(4) Uani 1 1 d .
H13 H 0.2880 0.2569 0.6652 0.033 Uiso 1 1 calc R
C14 C 0.3777(2) 0.29960(15) 0.8590(3) 0.0351(5) Uani 1 1 d .
H14 H 0.4267 0.2565 0.8921 0.042 Uiso 1 1 calc R
C15 C 0.3884(3) 0.36324(16) 0.9445(3) 0.0395(6) Uani 1 1 d .
H15 H 0.4449 0.3630 1.0351 0.047 Uiso 1 1 calc R
C16 C 0.3152(3) 0.42754(15) 0.8961(3) 0.0375(6) Uani 1 1 d .
H16 H 0.3227 0.4704 0.9540 0.045 Uiso 1 1 calc R
C17 C 0.2308(2) 0.42797(13) 0.7613(3) 0.0309(5) Uani 1 1 d .
H17 H 0.1819 0.4713 0.7290 0.037 Uiso 1 1 calc R
C18 C -0.0724(2) 0.39344(12) 0.5626(2) 0.0240(4) Uani 1 1 d .
C19 C -0.1285(2) 0.35891(12) 0.6855(2) 0.0270(4) Uani 1 1 d .
H19 H -0.0760 0.3202 0.7334 0.032 Uiso 1 1 calc R
C20 C -0.2624(2) 0.38233(14) 0.7361(2) 0.0292(5) Uani 1 1 d .
H20 H -0.2998 0.3588 0.8170 0.035 Uiso 1 1 calc R
C21 C -0.3402(2) 0.44069(14) 0.6660(3) 0.0325(5) Uani 1 1 d .
H21 H -0.4302 0.4560 0.6995 0.039 Uiso 1 1 calc R
C22 C -0.2840(3) 0.47622(14) 0.5463(3) 0.0340(5) Uani 1 1 d .
H22 H -0.3351 0.5161 0.5011 0.041 Uiso 1 1 calc R
C23 C -0.1509(2) 0.45221(12) 0.4934(2) 0.0284(4) Uani 1 1 d .
H23 H -0.1145 0.4755 0.4118 0.034 Uiso 1 1 calc R
C24 C -0.2272(2) 0.11095(12) -0.1966(2) 0.0237(4) Uani 1 1 d .
C25 C -0.3057(2) 0.17428(11) -0.2458(2) 0.0265(4) Uani 1 1 d .
H25 H -0.3016 0.2169 -0.1872 0.032 Uiso 1 1 calc R
C26 C -0.3901(2) 0.17448(13) -0.3813(3) 0.0310(5) Uani 1 1 d .
H26 H -0.4416 0.2172 -0.4127 0.037 Uiso 1 1 calc R
C27 C -0.3981(2) 0.11148(14) -0.4701(2) 0.0314(5) Uani 1 1 d .
H27 H -0.4529 0.1120 -0.5617 0.038 Uiso 1 1 calc R
C28 C -0.3233(2) 0.04763(14) -0.4205(3) 0.0322(5) Uani 1 1 d .
H28 H -0.3295 0.0048 -0.4784 0.039 Uiso 1 1 calc R
C29 C -0.2392(2) 0.04730(13) -0.2852(2) 0.0280(4) Uani 1 1 d .
H29 H -0.1901 0.0040 -0.2531 0.034 Uiso 1 1 calc R
C30 C 0.0651(2) 0.08299(12) -0.0775(2) 0.0233(4) Uani 1 1 d .
C31 C 0.1196(2) 0.11600(12) -0.2025(2) 0.0264(4) Uani 1 1 d .
H31 H 0.0600 0.1488 -0.2602 0.032 Uiso 1 1 calc R
C32 C 0.2618(3) 0.10024(14) -0.2411(3) 0.0315(5) Uani 1 1 d .
H32 H 0.2977 0.1231 -0.3236 0.038 Uiso 1 1 calc R
C33 C 0.3502(3) 0.05079(14) -0.1576(3) 0.0345(5) Uani 1 1 d .
H33 H 0.4463 0.0410 -0.1827 0.041 Uiso 1 1 calc R
C34 C 0.2957(3) 0.01564(15) -0.0360(3) 0.0376(5) Uani 1 1 d .
H34 H 0.3541 -0.0187 0.0191 0.045 Uiso 1 1 calc R
C35 C 0.1533(3) 0.03209(13) 0.0029(3) 0.0312(5) Uani 1 1 d .
H35 H 0.1169 0.0085 0.0842 0.037 Uiso 1 1 calc R
C36 C 0.5267(3) 0.33978(17) 0.3443(3) 0.0448(6) Uani 1 1 d .
H36A H 0.5966 0.3248 0.4244 0.067 Uiso 1 1 calc R
H36B H 0.5268 0.3930 0.3360 0.067 Uiso 1 1 calc R
H36C H 0.5543 0.3182 0.2531 0.067 Uiso 1 1 calc R

loop_
_atom_site_aniso_label
_atom_site_aniso_U_11
_atom_site_aniso_U_22
_atom_site_aniso_U_33
_atom_site_aniso_U_23
_atom_site_aniso_U_13
_atom_site_aniso_U_12
Fe 0.02187(12) 0.02204(12) 0.01906(13) -0.00054(10) 0.00186(9) -0.00119(9)
P1 0.0229(2) 0.0235(2) 0.0210(2) 0.00024(19) 0.00251(19) -0.00004(19)
P2 0.0212(2) 0.0245(3) 0.0236(3) -0.00076(19) 0.00201(19) -0.00010(19)
O1 0.0334(8) 0.0510(10) 0.0538(11) -0.0180(8) 0.0084(7) 0.0106(7)
O2 0.0285(7) 0.0470(9) 0.0410(9) -0.0148(7) 0.0106(7) -0.0064(7)
C1 0.0267(9) 0.0280(11) 0.0222(9) -0.0011(8) -0.0030(7) 0.0055(8)
C2 0.0271(10) 0.0246(10) 0.0169(9) -0.0009(7) -0.0010(7) -0.0007(8)
C3 0.0340(10) 0.0299(12) 0.0192(9) 0.0013(8) 0.0040(8) -0.0056(9)
C4 0.0487(13) 0.0284(11) 0.0223(10) 0.0037(8) -0.0008(9) -0.0114(10)
C5 0.0446(12) 0.0231(10) 0.0254(11) 0.0007(8) -0.0076(9) 0.0074(9)
C6 0.0214(9) 0.0270(10) 0.0202(9) -0.0025(8) 0.0008(7) 0.0002(8)
C7 0.0259(9) 0.0314(12) 0.0179(9) 0.0022(7) 0.0026(7) -0.0024(8)
C8 0.0336(11) 0.0248(10) 0.0242(10) 0.0029(8) -0.0022(8) -0.0037(8)
C9 0.0299(10) 0.0297(11) 0.0256(10) -0.0027(8) -0.0014(8) 0.0074(8)
C10 0.0196(8) 0.0315(11) 0.0274(9) -0.0025(9) 0.0001(7) 0.0005(8)
C11 0.0264(9) 0.0385(11) 0.0219(9) -0.0023(8) -0.0051(7) 0.0084(8)
C12 0.0200(9) 0.0266(10) 0.0218(9) -0.0019(8) 0.0039(7) -0.0010(8)
C13 0.0255(10) 0.0315(11) 0.0265(10) -0.0007(8) 0.0011(8) 0.0004(9)
C14 0.0271(11) 0.0442(14) 0.0334(12) 0.0038(10) -0.0009(9) 0.0048(10)
C15 0.0299(11) 0.0622(17) 0.0256(11) -0.0023(11) -0.0030(9) -0.0028(11)
C16 0.0343(12) 0.0458(15) 0.0322(13) -0.0168(10) 0.0007(10) -0.0048(10)
C17 0.0279(10) 0.0291(11) 0.0356(12) -0.0057(9) 0.0019(9) -0.0012(8)
C18 0.0240(10) 0.0243(10) 0.0234(10) -0.0018(7) 0.0001(8) 0.0010(8)
C19 0.0289(10) 0.0271(11) 0.0248(10) 0.0002(8) 0.0006(8) 0.0026(8)
C20 0.0296(11) 0.0348(12) 0.0241(10) -0.0037(9) 0.0069(8) -0.0031(9)
C21 0.0241(10) 0.0411(12) 0.0322(12) -0.0064(10) 0.0023(8) 0.0054(9)
C22 0.0302(11) 0.0335(11) 0.0375(12) 0.0034(9) -0.0016(9) 0.0084(9)
C23 0.0288(10) 0.0283(11) 0.0277(11) 0.0038(8) 0.0009(8) 0.0008(9)
C24 0.0177(8) 0.0278(10) 0.0257(10) -0.0005(8) 0.0017(7) -0.0029(8)
C25 0.0251(10) 0.0244(10) 0.0297(11) -0.0033(8) 0.0001(8) -0.0021(8)
C26 0.0256(10) 0.0321(12) 0.0346(12) 0.0056(9) -0.0022(9) -0.0003(9)
C27 0.0226(9) 0.0438(13) 0.0273(10) -0.0025(9) -0.0015(8) -0.0039(9)
C28 0.0273(11) 0.0382(12) 0.0306(12) -0.0108(9) 0.0002(9) -0.0020(9)
C29 0.0254(10) 0.0266(10) 0.0317(11) -0.0047(8) 0.0010(8) 0.0039(8)
C30 0.0225(9) 0.0240(10) 0.0233(10) -0.0022(7) 0.0006(7) -0.0004(7)
C31 0.0287(10) 0.0260(11) 0.0244(10) 0.0010(8) 0.0020(8) 0.0036(8)
C32 0.0338(11) 0.0299(12) 0.0320(12) -0.0027(9) 0.0098(9) -0.0008(9)
C33 0.0234(10) 0.0413(12) 0.0394(13) -0.0039(10) 0.0067(9) 0.0046(9)
C34 0.0340(11) 0.0426(13) 0.0361(13) 0.0052(10) 0.0008(10) 0.0147(10)
C35 0.0325(11) 0.0331(12) 0.0279(11) 0.0037(9) 0.0019(9) 0.0053(9)
C36 0.0298(11) 0.0622(16) 0.0426(14) -0.0032(12) 0.0047(10) -0.0081(11)

loop_
_atom_type_symbol
_atom_type_description
_atom_type_scat_dispersion_real
_atom_type_scat_dispersion_imag
_atom_type_scat_source
C C 0.0033 0.0016 'International Tables Vol C Tables 4.2.6.8 and 6.1.1.4'
H H 0.0000 0.0000 'International Tables Vol C Tables 4.2.6.8 and 6.1.1.4'
P P 0.1023 0.0942 'International Tables Vol C Tables 4.2.6.8 and 6.1.1.4'
Fe Fe 0.3463 0.8444 'International Tables Vol C Tables 4.2.6.8 and 6.1.1.4'
O O 0.0106 0.0060 'International Tables Vol C Tables 4.2.6.8 and 6.1.1.4'

loop_
_geom_angle_atom_site_label_1
_geom_angle_atom_site_label_2
_geom_angle_atom_site_label_3
_geom_angle
C1 Fe C10 177.93(11)
C1 Fe C5 41.10(9)
C10 Fe C5 136.83(10)
C1 Fe C7 111.69(8)
C10 Fe C7 68.62(8)
C5 Fe C7 112.52(9)
C1 Fe C3 68.54(8)
C10 Fe C3 111.19(8)
C5 Fe C3 68.19(9)
C7 Fe C3 179.17(10)
C1 Fe C6 137.92(8)
C10 Fe C6 41.04(8)
C5 Fe C6 110.11(9)
C7 Fe C6 40.77(8)
C3 Fe C6 139.57(8)
C1 Fe C9 141.23(9)
C10 Fe C9 40.84(10)
C5 Fe C9 177.45(11)
C7 Fe C9 68.19(8)
C3 Fe C9 111.11(9)
C6 Fe C9 68.70(8)
C1 Fe C8 113.10(9)
C10 Fe C8 68.54(9)
C5 Fe C8 141.61(10)
C7 Fe C8 40.53(9)
C3 Fe C8 138.65(9)
C6 Fe C8 68.58(9)
C9 Fe C8 40.44(9)
C1 Fe C2 41.68(8)
C10 Fe C2 139.36(8)
C5 Fe C2 69.63(9)
C7 Fe C2 138.97(8)
C3 Fe C2 40.70(8)
C6 Fe C2 179.59(10)
C9 Fe C2 111.57(8)
C8 Fe C2 111.40(8)
C1 Fe C4 68.21(9)
C10 Fe C4 110.18(9)
C5 Fe C4 40.06(10)
C7 Fe C4 140.33(9)
C3 Fe C4 40.49(9)
C6 Fe C4 111.24(9)
C9 Fe C4 137.89(10)
C8 Fe C4 178.33(11)
C2 Fe C4 68.79(9)
C2 P1 C12 101.60(9)
C2 P1 C18 102.38(10)
C12 P1 C18 98.37(9)
C6 P2 C30 101.44(9)
C6 P2 C24 101.85(10)
C30 P2 C24 100.00(9)
C11 O2 C36 117.40(18)
C5 C1 C2 108.67(19)
C5 C1 C11 122.2(2)
C2 C1 C11 129.1(2)
C5 C1 Fe 70.16(12)
C2 C1 Fe 70.26(11)
C11 C1 Fe 125.85(14)
C3 C2 C1 105.66(18)
C3 C2 P1 128.46(16)
C1 C2 P1 125.70(16)
C3 C2 Fe 69.42(11)
C1 C2 Fe 68.06(10)
P1 C2 Fe 123.08(10)
C4 C3 C2 109.31(19)
C4 C3 Fe 70.09(12)
C2 C3 Fe 69.88(11)
C4 C3 H3 125.3
C2 C3 H3 125.3
Fe C3 H3 126.3
C5 C4 C3 108.6(2)
C5 C4 Fe 69.44(12)
C3 C4 Fe 69.41(12)
C5 C4 H4 125.7
C3 C4 H4 125.7
Fe C4 H4 127.0
C4 C5 C1 107.8(2)
C4 C5 Fe 70.50(13)
C1 C5 Fe 68.74(11)
C4 C5 H5 126.1
C1 C5 H5 126.1
Fe C5 H5 126.2
C7 C6 C10 107.22(18)
C7 C6 P2 129.61(16)
C10 C6 P2 123.02(16)
C7 C6 Fe 69.41(11)
C10 C6 Fe 69.11(11)
P2 C6 Fe 123.13(11)
C8 C7 C6 108.66(18)
C8 C7 Fe 70.05(11)
C6 C7 Fe 69.83(11)
C8 C7 H7 125.7
C6 C7 H7 125.7
Fe C7 H7 126.0
C9 C8 C7 108.03(19)
C9 C8 Fe 69.72(12)
C7 C8 Fe 69.43(12)
C9 C8 H8 126.0
C7 C8 H8 126.0
Fe C8 H8 126.4
C8 C9 C10 108.16(19)
C8 C9 Fe 69.84(12)
C10 C9 Fe 69.17(12)
C8 C9 H9 125.9
C10 C9 H9 125.9
Fe C9 H9 126.6
C9 C10 C6 107.93(18)
C9 C10 Fe 69.98(11)
C6 C10 Fe 69.84(11)
C9 C10 H10 126.0
C6 C10 H10 126.0
Fe C10 H10 125.7
O1 C11 O2 123.4(2)
O1 C11 C1 125.3(2)
O2 C11 C1 111.34(17)
C13 C12 C17 118.60(19)
C13 C12 P1 123.86(16)
C17 C12 P1 117.49(16)
C12 C13 C14 120.6(2)
C12 C13 H13 119.7
C14 C13 H13 119.7
C15 C14 C13 120.1(2)
C15 C14 H14 120.0
C13 C14 H14 120.0
C14 C15 C16 120.3(2)
C14 C15 H15 119.9
C16 C15 H15 119.9
C15 C16 C17 119.9(2)
C15 C16 H16 120.0
C17 C16 H16 120.0
C16 C17 C12 120.6(2)
C16 C17 H17 119.7
C12 C17 H17 119.7
C23 C18 C19 119.2(2)
C23 C18 P1 116.91(16)
C19 C18 P1 123.70(16)
C20 C19 C18 120.2(2)
C20 C19 H19 119.9
C18 C19 H19 119.9
C21 C20 C19 120.1(2)
C21 C20 H20 120.0
C19 C20 H20 120.0
C22 C21 C20 120.1(2)
C22 C21 H21 120.0
C20 C21 H21 120.0
C21 C22 C23 120.1(2)
C21 C22 H22 119.9
C23 C22 H22 119.9
C18 C23 C22 120.2(2)
C18 C23 H23 119.9
C22 C23 H23 119.9
C29 C24 C25 118.15(18)
C29 C24 P2 118.21(16)
C25 C24 P2 123.50(16)
C26 C25 C24 120.81(19)
C26 C25 H25 119.6
C24 C25 H25 119.6
C27 C26 C25 120.5(2)
C27 C26 H26 119.8
C25 C26 H26 119.8
C26 C27 C28 119.1(2)
C26 C27 H27 120.5
C28 C27 H27 120.5
C29 C28 C27 120.5(2)
C29 C28 H28 119.8
C27 C28 H28 119.8
C28 C29 C24 120.9(2)
C28 C29 H29 119.5
C24 C29 H29 119.5
C35 C30 C31 118.7(2)
C35 C30 P2 118.79(17)
C31 C30 P2 122.51(15)
C32 C31 C30 120.5(2)
C32 C31 H31 119.7
C30 C31 H31 119.7
C33 C32 C31 120.2(2)
C33 C32 H32 119.9
C31 C32 H32 119.9
C32 C33 C34 120.0(2)
C32 C33 H33 120.0
C34 C33 H33 120.0
C33 C34 C35 119.6(2)
C33 C34 H34 120.2
C35 C34 H34 120.2
C30 C35 C34 121.0(2)
C30 C35 H35 119.5
C34 C35 H35 119.5
O2 C36 H36A 109.5
O2 C36 H36B 109.5
H36A C36 H36B 109.5
O2 C36 H36C 109.5
H36A C36 H36C 109.5
H36B C36 H36C 109.5

loop_
_geom_bond_atom_site_label_1
_geom_bond_atom_site_label_2
_geom_bond_distance
Fe C1 2.0276(18)
Fe C10 2.0433(18)
Fe C5 2.047(2)
Fe C7 2.047(2)
Fe C3 2.051(2)
Fe C6 2.0530(19)
Fe C9 2.054(2)
Fe C8 2.056(2)
Fe C2 2.0575(19)
Fe C4 2.060(2)
P1 C2 1.825(2)
P1 C12 1.840(2)
P1 C18 1.841(2)
P2 C6 1.826(2)
P2 C30 1.837(2)
P2 C24 1.838(2)
O1 C11 1.200(3)
O2 C11 1.338(3)
O2 C36 1.439(3)
C1 C5 1.430(3)
C1 C2 1.454(3)
C1 C11 1.474(3)
C2 C3 1.429(3)
C3 C4 1.423(3)
C3 H3 0.9300
C4 C5 1.407(4)
C4 H4 0.9300
C5 H5 0.9300
C6 C7 1.428(3)
C6 C10 1.436(3)
C7 C8 1.421(3)
C7 H7 0.9300
C8 C9 1.420(3)
C8 H8 0.9300
C9 C10 1.430(3)
C9 H9 0.9300
C10 H10 0.9300
C12 C13 1.391(3)
C12 C17 1.404(3)
C13 C14 1.391(3)
C13 H13 0.9300
C14 C15 1.379(4)
C14 H14 0.9300
C15 C16 1.385(4)
C15 H15 0.9300
C16 C17 1.385(3)
C16 H16 0.9300
C17 H17 0.9300
C18 C23 1.392(3)
C18 C19 1.400(3)
C19 C20 1.389(3)
C19 H19 0.9300
C20 C21 1.387(3)
C20 H20 0.9300
C21 C22 1.385(4)
C21 H21 0.9300
C22 C23 1.395(3)
C22 H22 0.9300
C23 H23 0.9300
C24 C29 1.395(3)
C24 C25 1.395(3)
C25 C26 1.390(3)
C25 H25 0.9300
C26 C27 1.386(3)
C26 H26 0.9300
C27 C28 1.388(3)
C27 H27 0.9300
C28 C29 1.387(3)
C28 H28 0.9300
C29 H29 0.9300
C30 C35 1.381(3)
C30 C31 1.398(3)
C31 C32 1.384(3)
C31 H31 0.9300
C32 C33 1.379(3)
C32 H32 0.9300
C33 C34 1.389(4)
C33 H33 0.9300
C34 C35 1.389(3)
C34 H34 0.9300
C35 H35 0.9300
C36 H36A 0.9600
C36 H36B 0.9600
C36 H36C 0.9600
